data_7016733
loop_
_publ_author_name
'Sun, Mingtai'
'Xu, Tieqi'
'Gao, Wei'
'Liu, Yang'
'Wu, Qiaolin'
'Mu, Ying'
'Ye, Ling'

_publ_section_title
;
 Large ultra-high molecular weight polyethylene spherical particles
 produced by AlR(3) activated half-sandwich chromium(iii) catalysts.
;
_journal_issue 39
_journal_name_full 'Dalton transactions (Cambridge, England : 2003)'
_journal_page_first 10184
_journal_page_last 10194
_journal_paper_doi 10.1039/c1dt10659g
_journal_volume 40
_journal_year 2011
_chemical_formula_sum 'C34 H49 Cl Cr N O'
_chemical_formula_weight 575.19
_chemical_name_systematic
;
?
;
_space_group_IT_number 15
_symmetry_cell_setting monoclinic
_symmetry_space_group_name_Hall '-C 2yc'
_symmetry_space_group_name_H-M 'C 1 2/c 1'
_atom_sites_solution_hydrogens geom
_atom_sites_solution_primary direct
_atom_sites_solution_secondary difmap
_audit_creation_method SHELXL-97
_cell_angle_alpha 90.00
_cell_angle_beta 113.53(3)
_cell_angle_gamma 90.00
_cell_formula_units_Z 8
_cell_length_a 29.846(6)
_cell_length_b 8.7377(17)
_cell_length_c 26.532(5)
_cell_measurement_reflns_used 7248
_cell_measurement_temperature 293(2)
_cell_measurement_theta_max 27.48
_cell_measurement_theta_min 3.07
_cell_volume 6344(3)
_computing_cell_refinement 'RAPID AUTO'
_computing_data_collection 'RAPID AUTO'
_computing_data_reduction 'RAPID AUTO'
_computing_molecular_graphics 'Bruker SHELXTL'
_computing_publication_material 'Bruker SHELXTL'
_computing_structure_refinement 'SHELXL-97 (Sheldrick, 1997)'
_computing_structure_solution 'SHELXS-97 (Sheldrick, 1990)'
_diffrn_ambient_temperature 293(2)
_diffrn_measured_fraction_theta_full 0.994
_diffrn_measured_fraction_theta_max 0.994
_diffrn_measurement_device_type 'Rigaku R-AXIS RAPID IP diffractometer'
_diffrn_measurement_method 'Oscillation scans'
_diffrn_radiation_monochromator graphite
_diffrn_radiation_source 'fine-focus sealed tube'
_diffrn_radiation_type MoK\a
_diffrn_radiation_wavelength 0.71073
_diffrn_reflns_av_R_equivalents 0.0973
_diffrn_reflns_av_sigmaI/netI 0.0871
_diffrn_reflns_limit_h_max 36
_diffrn_reflns_limit_h_min -38
_diffrn_reflns_limit_k_max 10
_diffrn_reflns_limit_k_min -11
_diffrn_reflns_limit_l_max 34
_diffrn_reflns_limit_l_min -34
_diffrn_reflns_number 28394
_diffrn_reflns_theta_full 27.48
_diffrn_reflns_theta_max 27.48
_diffrn_reflns_theta_min 3.07
_exptl_absorpt_coefficient_mu 0.471
_exptl_absorpt_correction_type none
_exptl_crystal_colour green
_exptl_crystal_density_diffrn 1.205
_exptl_crystal_density_method 'not measured'
_exptl_crystal_description block
_exptl_crystal_F_000 2472
_exptl_crystal_size_max 0.10
_exptl_crystal_size_mid 0.08
_exptl_crystal_size_min 0.06
_refine_diff_density_max 0.601
_refine_diff_density_min -0.448
_refine_diff_density_rms 0.106
_refine_ls_extinction_coef 0.00031(14)
_refine_ls_extinction_expression Fc^*^=kFc[1+0.001xFc^2^\l^3^/sin(2\q)]^-1/4^
_refine_ls_extinction_method SHELXL
_refine_ls_goodness_of_fit_ref 1.112
_refine_ls_hydrogen_treatment constr
_refine_ls_matrix_type full
_refine_ls_number_parameters 385
_refine_ls_number_reflns 7248
_refine_ls_number_restraints 120
_refine_ls_restrained_S_all 1.109
_refine_ls_R_factor_all 0.1499
_refine_ls_R_factor_gt 0.1017
_refine_ls_shift/su_max 0.000
_refine_ls_shift/su_mean 0.000
_refine_ls_structure_factor_coef Fsqd
_refine_ls_weighting_details 'calc w=1/[\s^2^(Fo^2^)+(0.0681P)^2^+89.9510P] where P=(Fo^2^+2Fc^2^)/3'
_refine_ls_weighting_scheme calc
_refine_ls_wR_factor_gt 0.2678
_refine_ls_wR_factor_ref 0.2873
_reflns_number_gt 4536
_reflns_number_total 7248
_reflns_threshold_expression >2sigma(I)
_cod_data_source_file c1dt10659g.txt
_cod_data_source_block complex_6
_cod_depositor_comments
;
The following automatic conversions were performed:

'_symmetry_cell_setting' value 'Monoclinic' changed to 'monoclinic'
according to /home/saulius/struct/CIF-dictionaries/cif_core.dic
dictionary named 'cif_core.dic' version 2.4.1 from 2010-06-29.

Automatic conversion script
Id: cif_fix_values 1715 2011-07-08 13:25:40Z adriana 
;
_cod_original_cell_volume 6344(2)
_cod_original_sg_symbol_H-M C2/c
_cod_database_code 7016733

loop_
_symmetry_equiv_pos_as_xyz
'x, y, z'
'-x, y, -z+1/2'
'x+1/2, y+1/2, z'
'-x+1/2, y+1/2, -z+1/2'
'-x, -y, -z'
'x, -y, z-1/2'
'-x+1/2, -y+1/2, -z'
'x+1/2, -y+1/2, z-1/2'

loop_
_atom_site_label
_atom_site_type_symbol
_atom_site_fract_x
_atom_site_fract_y
_atom_site_fract_z
_atom_site_U_iso_or_equiv
_atom_site_adp_type
_atom_site_occupancy
_atom_site_symmetry_multiplicity
_atom_site_calc_flag
_atom_site_refinement_flags
_atom_site_disorder_assembly
_atom_site_disorder_group
C1 C 0.1732(3) 0.3646(8) 0.5302(3) 0.0438(17) Uani 1 1 d . . .
C2 C 0.1242(3) 0.3727(9) 0.5243(3) 0.0454(18) Uani 1 1 d . . .
C3 C 0.1114(3) 0.5286(9) 0.5273(3) 0.0469(17) Uani 1 1 d . . .
C4 C 0.1531(3) 0.6159(8) 0.5337(3) 0.0447(17) Uani 1 1 d . . .
C5 C 0.1912(3) 0.5194(9) 0.5364(3) 0.0432(16) Uani 1 1 d . . .
C6 C 0.1992(4) 0.2231(10) 0.5269(4) 0.071(3) Uani 1 1 d . . .
H6A H 0.1878 0.1390 0.5419 0.107 Uiso 1 1 calc R . .
H6B H 0.2337 0.2365 0.5476 0.107 Uiso 1 1 calc R . .
H6C H 0.1931 0.2022 0.4892 0.107 Uiso 1 1 calc R . .
C7 C 0.0904(4) 0.2385(12) 0.5146(4) 0.082(3) Uani 1 1 d . . .
H7A H 0.0952 0.1693 0.4891 0.122 Uiso 1 1 calc R . .
H7B H 0.0572 0.2738 0.4999 0.122 Uiso 1 1 calc R . .
H7C H 0.0973 0.1865 0.5488 0.122 Uiso 1 1 calc R . .
C8 C 0.0629(3) 0.5860(13) 0.5230(4) 0.081(3) Uani 1 1 d . . .
H8A H 0.0663 0.6886 0.5371 0.121 Uiso 1 1 calc R . .
H8B H 0.0508 0.5211 0.5441 0.121 Uiso 1 1 calc R . .
H8C H 0.0402 0.5853 0.4852 0.121 Uiso 1 1 calc R . .
C9 C 0.1534(4) 0.7898(10) 0.5308(4) 0.074(3) Uani 1 1 d . . .
H9A H 0.1865 0.8254 0.5423 0.111 Uiso 1 1 calc R . .
H9B H 0.1393 0.8315 0.5546 0.111 Uiso 1 1 calc R . .
H9C H 0.1347 0.8222 0.4937 0.111 Uiso 1 1 calc R . .
C10 C 0.2418(3) 0.5608(12) 0.5408(4) 0.070(3) Uani 1 1 d . . .
H10A H 0.2457 0.6699 0.5432 0.105 Uiso 1 1 calc R . .
H10B H 0.2461 0.5242 0.5089 0.105 Uiso 1 1 calc R . .
H10C H 0.2657 0.5144 0.5732 0.105 Uiso 1 1 calc R . .
C11 C 0.1230(2) 0.4288(7) 0.6857(2) 0.0325(14) Uani 1 1 d . . .
C12 C 0.1489(2) 0.5546(7) 0.7180(3) 0.0348(14) Uani 1 1 d . . .
C13 C 0.1448(3) 0.5933(9) 0.7673(3) 0.0438(17) Uani 1 1 d . . .
H13 H 0.1628 0.6754 0.7877 0.053 Uiso 1 1 calc R . .
C14 C 0.1152(3) 0.5142(9) 0.7860(3) 0.0430(17) Uani 1 1 d . A .
C15 C 0.0902(3) 0.3911(8) 0.7540(3) 0.0404(16) Uani 1 1 d . . .
H15 H 0.0699 0.3365 0.7665 0.048 Uiso 1 1 calc R . .
C16 C 0.0923(2) 0.3409(8) 0.7054(2) 0.0334(14) Uani 1 1 d . . .
C17 C 0.1834(2) 0.6466(7) 0.7048(3) 0.0364(15) Uani 1 1 d . . .
H17 H 0.1984 0.7255 0.7292 0.044 Uiso 1 1 calc R . .
C18 C 0.2356(3) 0.7387(8) 0.6649(3) 0.0460(18) Uani 1 1 d . . .
H18 H 0.2365 0.7323 0.6284 0.055 Uiso 1 1 calc R . .
C19 C 0.2268(3) 0.9041(9) 0.6742(4) 0.065(2) Uani 1 1 d . . .
H19A H 0.1933 0.9297 0.6526 0.097 Uiso 1 1 calc R . .
H19B H 0.2477 0.9680 0.6636 0.097 Uiso 1 1 calc R . .
H19C H 0.2339 0.9199 0.7125 0.097 Uiso 1 1 calc R . .
C20 C 0.2845(3) 0.6817(10) 0.7058(4) 0.061(2) Uani 1 1 d . . .
H20A H 0.2841 0.6787 0.7419 0.091 Uiso 1 1 calc R . .
H20B H 0.3098 0.7494 0.7060 0.091 Uiso 1 1 calc R . .
H20C H 0.2904 0.5807 0.6956 0.091 Uiso 1 1 calc R . .
C21 C 0.1109(3) 0.5555(10) 0.8404(3) 0.063(2) Uani 1 1 d DU . .
C25 C 0.0650(2) 0.1974(8) 0.6760(3) 0.0339(14) Uani 1 1 d . . .
C26 C 0.0275(3) 0.2354(8) 0.6185(3) 0.0421(16) Uani 1 1 d . . .
H26A H 0.0439 0.2807 0.5972 0.050 Uiso 1 1 calc R . .
H26B H 0.0044 0.3097 0.6212 0.050 Uiso 1 1 calc R . .
C27 C 0.1004(3) 0.0786(8) 0.6703(3) 0.0481(18) Uani 1 1 d . . .
H27A H 0.1244 0.0514 0.7065 0.058 Uiso 1 1 calc R . .
H27B H 0.1176 0.1220 0.6494 0.058 Uiso 1 1 calc R . .
C28 C 0.0370(3) 0.1212(10) 0.7071(3) 0.055(2) Uani 1 1 d . . .
H28A H 0.0598 0.0950 0.7439 0.065 Uiso 1 1 calc R . .
H28B H 0.0134 0.1930 0.7101 0.065 Uiso 1 1 calc R . .
C29 C 0.0107(3) -0.0220(10) 0.6780(4) 0.060(2) Uani 1 1 d . . .
H29 H -0.0061 -0.0666 0.6996 0.072 Uiso 1 1 calc R . .
C30 C 0.0726(3) -0.0654(9) 0.6412(4) 0.056(2) Uani 1 1 d . . .
H30 H 0.0958 -0.1399 0.6378 0.067 Uiso 1 1 calc R . .
C31 C -0.0002(3) 0.0918(10) 0.5892(3) 0.055(2) Uani 1 1 d . . .
H31 H -0.0238 0.1187 0.5522 0.066 Uiso 1 1 calc R . .
C32 C 0.0358(3) -0.0248(10) 0.5851(3) 0.058(2) Uani 1 1 d . . .
H32A H 0.0184 -0.1162 0.5669 0.069 Uiso 1 1 calc R . .
H32B H 0.0524 0.0168 0.5633 0.069 Uiso 1 1 calc R . .
C33 C -0.0269(3) 0.0155(11) 0.6218(4) 0.063(2) Uani 1 1 d . . .
H33A H -0.0513 0.0846 0.6246 0.076 Uiso 1 1 calc R . .
H33B H -0.0433 -0.0770 0.6033 0.076 Uiso 1 1 calc R . .
C35 C 0.0456(4) -0.1368(10) 0.6738(4) 0.070(3) Uani 1 1 d . . .
H35A H 0.0282 -0.2279 0.6553 0.084 Uiso 1 1 calc R . .
H35B H 0.0688 -0.1657 0.7102 0.084 Uiso 1 1 calc R . .
Cl1 Cl 0.23482(8) 0.3054(2) 0.65813(8) 0.0556(6) Uani 1 1 d . . .
Cr1 Cr 0.17090(4) 0.46315(11) 0.60802(4) 0.0293(3) Uani 1 1 d . . .
N1 N 0.19573(19) 0.6341(6) 0.6644(2) 0.0328(12) Uani 1 1 d . . .
O1 O 0.12582(17) 0.3956(5) 0.63864(18) 0.0409(11) Uani 1 1 d . . .
C22A C 0.1386(6) 0.6954(18) 0.8675(7) 0.081(4) Uani 0.678(15) 1 d PDU A 1
H22A H 0.1337 0.7155 0.9005 0.122 Uiso 0.678(15) 1 calc PR A 1
H22B H 0.1272 0.7810 0.8430 0.122 Uiso 0.678(15) 1 calc PR A 1
H22C H 0.1728 0.6798 0.8765 0.122 Uiso 0.678(15) 1 calc PR A 1
C23A C 0.0562(5) 0.571(2) 0.8292(6) 0.073(4) Uani 0.678(15) 1 d PDU A 1
H23A H 0.0528 0.5860 0.8633 0.110 Uiso 0.678(15) 1 calc PR A 1
H23B H 0.0392 0.4802 0.8116 0.110 Uiso 0.678(15) 1 calc PR A 1
H23C H 0.0427 0.6578 0.8057 0.110 Uiso 0.678(15) 1 calc PR A 1
C24A C 0.1260(7) 0.4195(18) 0.8796(6) 0.086(4) Uani 0.678(15) 1 d PDU A 1
H24A H 0.1596 0.3947 0.8882 0.130 Uiso 0.678(15) 1 calc PR A 1
H24B H 0.1058 0.3330 0.8625 0.130 Uiso 0.678(15) 1 calc PR A 1
H24C H 0.1220 0.4450 0.9127 0.130 Uiso 0.678(15) 1 calc PR A 1
C22B C 0.1166(13) 0.733(2) 0.8475(14) 0.067(6) Uani 0.322(15) 1 d PDU A 2
H22D H 0.1027 0.7667 0.8725 0.101 Uiso 0.322(15) 1 calc PR A 2
H22E H 0.1000 0.7815 0.8125 0.101 Uiso 0.322(15) 1 calc PR A 2
H22F H 0.1506 0.7593 0.8618 0.101 Uiso 0.322(15) 1 calc PR A 2
C23B C 0.0712(12) 0.477(4) 0.8522(16) 0.089(7) Uani 0.322(15) 1 d PDU A 2
H23D H 0.0785 0.4828 0.8908 0.134 Uiso 0.322(15) 1 calc PR A 2
H23E H 0.0694 0.3710 0.8415 0.134 Uiso 0.322(15) 1 calc PR A 2
H23F H 0.0405 0.5255 0.8319 0.134 Uiso 0.322(15) 1 calc PR A 2
C24B C 0.1592(10) 0.490(4) 0.8851(12) 0.085(7) Uani 0.322(15) 1 d PDU A 2
H24D H 0.1864 0.5505 0.8861 0.127 Uiso 0.322(15) 1 calc PR A 2
H24E H 0.1634 0.3862 0.8764 0.127 Uiso 0.322(15) 1 calc PR A 2
H24F H 0.1573 0.4942 0.9204 0.127 Uiso 0.322(15) 1 calc PR A 2

loop_
_atom_site_aniso_label
_atom_site_aniso_U_11
_atom_site_aniso_U_22
_atom_site_aniso_U_33
_atom_site_aniso_U_23
_atom_site_aniso_U_13
_atom_site_aniso_U_12
C1 0.063(5) 0.041(4) 0.033(3) -0.007(3) 0.025(3) -0.007(3)
C2 0.052(4) 0.058(5) 0.028(3) -0.010(3) 0.019(3) -0.015(4)
C3 0.044(4) 0.057(5) 0.033(4) 0.007(3) 0.008(3) 0.009(4)
C4 0.062(5) 0.040(4) 0.030(3) 0.008(3) 0.016(3) 0.002(4)
C5 0.049(4) 0.048(4) 0.035(4) 0.001(3) 0.020(3) -0.003(3)
C6 0.104(8) 0.057(5) 0.072(6) -0.010(5) 0.056(6) 0.008(5)
C7 0.097(8) 0.093(7) 0.057(6) -0.033(5) 0.034(5) -0.054(6)
C8 0.049(5) 0.105(8) 0.074(7) 0.014(6) 0.008(5) 0.022(5)
C9 0.103(8) 0.046(5) 0.056(5) 0.014(4) 0.014(5) 0.005(5)
C10 0.075(6) 0.079(7) 0.073(6) 0.000(5) 0.049(5) -0.021(5)
C11 0.030(3) 0.038(4) 0.028(3) -0.005(3) 0.009(3) -0.001(3)
C12 0.037(3) 0.035(3) 0.032(3) -0.004(3) 0.013(3) -0.004(3)
C13 0.044(4) 0.046(4) 0.036(4) -0.015(3) 0.011(3) -0.005(3)
C14 0.042(4) 0.059(5) 0.031(3) -0.008(3) 0.017(3) -0.002(3)
C15 0.041(4) 0.052(4) 0.033(3) -0.003(3) 0.020(3) -0.006(3)
C16 0.034(3) 0.040(4) 0.027(3) -0.001(3) 0.012(3) -0.003(3)
C17 0.039(4) 0.034(3) 0.033(3) -0.010(3) 0.012(3) -0.004(3)
C18 0.050(4) 0.037(4) 0.055(4) -0.010(3) 0.025(4) -0.014(3)
C19 0.071(6) 0.034(4) 0.091(7) -0.005(4) 0.035(5) -0.014(4)
C20 0.038(4) 0.067(6) 0.069(6) -0.005(4) 0.013(4) -0.017(4)
C21 0.071(4) 0.072(4) 0.053(4) -0.008(3) 0.032(3) -0.002(3)
C25 0.034(3) 0.040(4) 0.033(3) -0.006(3) 0.019(3) -0.008(3)
C26 0.037(4) 0.046(4) 0.043(4) -0.001(3) 0.016(3) 0.001(3)
C27 0.035(4) 0.042(4) 0.062(5) -0.003(3) 0.015(3) -0.003(3)
C28 0.058(5) 0.069(5) 0.046(4) -0.010(4) 0.030(4) -0.023(4)
C29 0.069(6) 0.065(5) 0.061(5) -0.007(4) 0.041(5) -0.025(5)
C30 0.056(5) 0.037(4) 0.075(6) -0.011(4) 0.028(4) -0.008(4)
C31 0.050(5) 0.062(5) 0.048(4) -0.006(4) 0.014(4) -0.009(4)
C32 0.061(5) 0.053(5) 0.061(5) -0.021(4) 0.028(4) -0.016(4)
C33 0.048(5) 0.068(6) 0.081(6) -0.014(5) 0.034(5) -0.005(4)
C35 0.083(7) 0.051(5) 0.071(6) 0.006(4) 0.025(5) -0.016(5)
Cl1 0.0626(13) 0.0450(11) 0.0486(11) 0.0072(8) 0.0109(9) 0.0198(9)
Cr1 0.0341(5) 0.0294(5) 0.0255(5) -0.0003(4) 0.0129(4) -0.0009(4)
N1 0.035(3) 0.029(3) 0.034(3) 0.001(2) 0.014(2) -0.001(2)
O1 0.046(3) 0.046(3) 0.035(2) -0.014(2) 0.021(2) -0.014(2)
C22A 0.087(6) 0.086(5) 0.075(6) -0.016(4) 0.037(4) -0.005(4)
C23A 0.078(5) 0.081(6) 0.071(5) -0.011(4) 0.041(4) 0.003(4)
C24A 0.093(6) 0.088(5) 0.076(6) 0.008(4) 0.031(4) -0.001(4)
C22B 0.069(8) 0.072(6) 0.064(8) -0.006(5) 0.030(5) 0.004(4)
C23B 0.088(7) 0.092(8) 0.091(9) 0.002(5) 0.039(5) -0.006(5)
C24B 0.087(7) 0.086(8) 0.080(8) 0.003(5) 0.032(5) 0.004(5)

loop_
_atom_type_symbol
_atom_type_description
_atom_type_scat_dispersion_real
_atom_type_scat_dispersion_imag
_atom_type_scat_source
C C 0.0033 0.0016 'International Tables Vol C Tables 4.2.6.8 and 6.1.1.4'
H H 0.0000 0.0000 'International Tables Vol C Tables 4.2.6.8 and 6.1.1.4'
N N 0.0061 0.0033 'International Tables Vol C Tables 4.2.6.8 and 6.1.1.4'
O O 0.0106 0.0060 'International Tables Vol C Tables 4.2.6.8 and 6.1.1.4'
Cl Cl 0.1484 0.1585 'International Tables Vol C Tables 4.2.6.8 and 6.1.1.4'
Cr Cr 0.3209 0.6236 'International Tables Vol C Tables 4.2.6.8 and 6.1.1.4'

loop_
_geom_angle_atom_site_label_1
_geom_angle_atom_site_label_2
_geom_angle_atom_site_label_3
_geom_angle
C2 C1 C5 106.8(7)
C2 C1 C6 125.6(7)
C5 C1 C6 127.5(7)
C2 C1 Cr1 71.0(4)
C5 C1 Cr1 71.6(4)
C6 C1 Cr1 125.3(6)
C1 C2 C3 109.5(7)
C1 C2 C7 125.2(8)
C3 C2 C7 125.3(8)
C1 C2 Cr1 72.6(4)
C3 C2 Cr1 71.5(4)
C7 C2 Cr1 123.6(5)
C4 C3 C2 106.1(7)
C4 C3 C8 127.6(8)
C2 C3 C8 126.3(8)
C4 C3 Cr1 72.4(4)
C2 C3 Cr1 71.4(4)
C8 C3 Cr1 122.2(6)
C5 C4 C3 110.0(7)
C5 C4 C9 125.9(8)
C3 C4 C9 123.8(8)
C5 C4 Cr1 72.3(4)
C3 C4 Cr1 71.0(4)
C9 C4 Cr1 129.0(5)
C4 C5 C1 107.6(7)
C4 C5 C10 128.9(7)
C1 C5 C10 123.3(7)
C4 C5 Cr1 71.9(4)
C1 C5 Cr1 71.3(4)
C10 C5 Cr1 125.4(5)
C1 C6 H6A 109.5
C1 C6 H6B 109.5
H6A C6 H6B 109.5
C1 C6 H6C 109.5
H6A C6 H6C 109.5
H6B C6 H6C 109.5
C2 C7 H7A 109.5
C2 C7 H7B 109.5
H7A C7 H7B 109.5
C2 C7 H7C 109.5
H7A C7 H7C 109.5
H7B C7 H7C 109.5
C3 C8 H8A 109.5
C3 C8 H8B 109.5
H8A C8 H8B 109.5
C3 C8 H8C 109.5
H8A C8 H8C 109.5
H8B C8 H8C 109.5
C4 C9 H9A 109.5
C4 C9 H9B 109.5
H9A C9 H9B 109.5
C4 C9 H9C 109.5
H9A C9 H9C 109.5
H9B C9 H9C 109.5
C5 C10 H10A 109.5
C5 C10 H10B 109.5
H10A C10 H10B 109.5
C5 C10 H10C 109.5
H10A C10 H10C 109.5
H10B C10 H10C 109.5
O1 C11 C12 121.2(6)
O1 C11 C16 121.0(6)
C12 C11 C16 117.8(6)
C13 C12 C11 121.4(6)
C13 C12 C17 115.1(6)
C11 C12 C17 123.4(6)
C14 C13 C12 122.0(6)
C14 C13 H13 119.0
C12 C13 H13 119.0
C13 C14 C15 115.9(6)
C13 C14 C21 122.1(7)
C15 C14 C21 122.0(7)
C16 C15 C14 127.0(7)
C16 C15 H15 116.5
C14 C15 H15 116.5
C15 C16 C11 116.0(6)
C15 C16 C25 121.4(6)
C11 C16 C25 122.6(5)
N1 C17 C12 128.9(6)
N1 C17 H17 115.6
C12 C17 H17 115.6
N1 C18 C19 113.4(6)
N1 C18 C20 109.9(6)
C19 C18 C20 112.2(7)
N1 C18 H18 107.0
C19 C18 H18 107.0
C20 C18 H18 107.0
C18 C19 H19A 109.5
C18 C19 H19B 109.5
H19A C19 H19B 109.5
C18 C19 H19C 109.5
H19A C19 H19C 109.5
H19B C19 H19C 109.5
C18 C20 H20A 109.5
C18 C20 H20B 109.5
H20A C20 H20B 109.5
C18 C20 H20C 109.5
H20A C20 H20C 109.5
H20B C20 H20C 109.5
C22A C21 C23B 127.2(18)
C22A C21 C24A 110.8(11)
C23B C21 C24A 62.8(16)
C22A C21 C14 114.0(9)
C23B C21 C14 116.9(16)
C24A C21 C14 110.1(9)
C22A C21 C23A 111.1(11)
C23B C21 C23A 39.0(15)
C24A C21 C23A 101.7(10)
C14 C21 C23A 108.5(8)
C22A C21 C22B 27.8(12)
C23B C21 C22B 119(2)
C24A C21 C22B 134.7(16)
C14 C21 C22B 107.5(14)
C23A C21 C22B 89.4(15)
C22A C21 C24B 76.5(16)
C23B C21 C24B 104(2)
C24A C21 C24B 42.8(14)
C14 C21 C24B 103.3(14)
C23A C21 C24B 139.6(16)
C22B C21 C24B 104.3(19)
C26 C25 C16 111.1(6)
C26 C25 C27 108.0(6)
C16 C25 C27 111.0(5)
C26 C25 C28 106.9(6)
C16 C25 C28 112.1(5)
C27 C25 C28 107.6(6)
C25 C26 C31 111.2(6)
C25 C26 H26A 109.4
C31 C26 H26A 109.4
C25 C26 H26B 109.4
C31 C26 H26B 109.4
H26A C26 H26B 108.0
C25 C27 C30 110.5(6)
C25 C27 H27A 109.6
C30 C27 H27A 109.6
C25 C27 H27B 109.6
C30 C27 H27B 109.6
H27A C27 H27B 108.1
C29 C28 C25 111.5(6)
C29 C28 H28A 109.3
C25 C28 H28A 109.3
C29 C28 H28B 109.3
C25 C28 H28B 109.3
H28A C28 H28B 108.0
C35 C29 C33 110.0(7)
C35 C29 C28 111.1(7)
C33 C29 C28 110.8(8)
C35 C29 H29 108.2
C33 C29 H29 108.2
C28 C29 H29 108.2
C32 C30 C35 108.4(7)
C32 C30 C27 109.9(7)
C35 C30 C27 110.5(7)
C32 C30 H30 109.3
C35 C30 H30 109.3
C27 C30 H30 109.3
C32 C31 C26 109.5(6)
C32 C31 C33 106.8(7)
C26 C31 C33 111.2(7)
C32 C31 H31 109.7
C26 C31 H31 109.7
C33 C31 H31 109.7
C30 C32 C31 110.4(7)
C30 C32 H32A 109.6
C31 C32 H32A 109.6
C30 C32 H32B 109.6
C31 C32 H32B 109.6
H32A C32 H32B 108.1
C29 C33 C31 107.6(7)
C29 C33 H33A 110.2
C31 C33 H33A 110.2
C29 C33 H33B 110.2
C31 C33 H33B 110.2
H33A C33 H33B 108.5
C29 C35 C30 108.1(7)
C29 C35 H35A 110.1
C30 C35 H35A 110.1
C29 C35 H35B 110.1
C30 C35 H35B 110.1
H35A C35 H35B 108.4
O1 Cr1 N1 91.5(2)
O1 Cr1 C2 92.8(2)
N1 Cr1 C2 152.6(3)
O1 Cr1 C3 93.5(2)
N1 Cr1 C3 115.6(3)
C2 Cr1 C3 37.1(3)
O1 Cr1 C4 126.1(3)
N1 Cr1 C4 95.6(2)
C2 Cr1 C4 60.5(3)
C3 Cr1 C4 36.6(3)
O1 Cr1 C1 123.4(2)
N1 Cr1 C1 144.7(2)
C2 Cr1 C1 36.4(3)
C3 Cr1 C1 61.8(3)
C4 Cr1 C1 60.7(3)
O1 Cr1 C5 152.6(2)
N1 Cr1 C5 108.5(2)
C2 Cr1 C5 60.9(3)
C3 Cr1 C5 61.3(3)
C4 Cr1 C5 35.8(3)
C1 Cr1 C5 37.1(3)
O1 Cr1 Cl1 97.51(17)
N1 Cr1 Cl1 92.31(16)
C2 Cr1 Cl1 113.9(2)
C3 Cr1 Cl1 149.7(2)
C4 Cr1 Cl1 135.2(2)
C1 Cr1 Cl1 88.8(2)
C5 Cr1 Cl1 100.2(2)
C17 N1 C18 116.0(6)
C17 N1 Cr1 122.8(5)
C18 N1 Cr1 120.6(4)
C11 O1 Cr1 130.8(4)
C21 C22A H22A 109.5
C21 C22A H22B 109.5
C21 C22A H22C 109.5
C21 C23A H23A 109.5
C21 C23A H23B 109.5
C21 C23A H23C 109.5
C21 C24A H24A 109.5
C21 C24A H24B 109.5
C21 C24A H24C 109.5
C21 C22B H22D 109.5
C21 C22B H22E 109.5
H22D C22B H22E 109.5
C21 C22B H22F 109.5
H22D C22B H22F 109.5
H22E C22B H22F 109.5
C21 C23B H23D 109.5
C21 C23B H23E 109.5
H23D C23B H23E 109.5
C21 C23B H23F 109.5
H23D C23B H23F 109.5
H23E C23B H23F 109.5
C21 C24B H24D 109.5
C21 C24B H24E 109.5
H24D C24B H24E 109.5
C21 C24B H24F 109.5
H24D C24B H24F 109.5
H24E C24B H24F 109.5

loop_
_geom_bond_atom_site_label_1
_geom_bond_atom_site_label_2
_geom_bond_distance
C1 C2 1.406(10)
C1 C5 1.441(10)
C1 C6 1.482(11)
C1 Cr1 2.263(7)
C2 C3 1.426(11)
C2 C7 1.502(11)
C2 Cr1 2.242(7)
C3 C4 1.413(11)
C3 C8 1.493(11)
C3 Cr1 2.243(7)
C4 C5 1.393(10)
C4 C9 1.521(11)
C4 Cr1 2.262(7)
C5 C10 1.511(11)
C5 Cr1 2.267(7)
C6 H6A 0.9600
C6 H6B 0.9600
C6 H6C 0.9600
C7 H7A 0.9600
C7 H7B 0.9600
C7 H7C 0.9600
C8 H8A 0.9600
C8 H8B 0.9600
C8 H8C 0.9600
C9 H9A 0.9600
C9 H9B 0.9600
C9 H9C 0.9600
C10 H10A 0.9600
C10 H10B 0.9600
C10 H10C 0.9600
C11 O1 1.317(7)
C11 C12 1.417(9)
C11 C16 1.444(9)
C12 C13 1.403(9)
C12 C17 1.455(9)
C13 C14 1.363(10)
C13 H13 0.9300
C14 C15 1.389(10)
C14 C21 1.540(10)
C15 C16 1.387(9)
C15 H15 0.9300
C16 C25 1.528(9)
C17 N1 1.268(8)
C17 H17 0.9300
C18 N1 1.496(8)
C18 C19 1.507(10)
C18 C20 1.514(11)
C18 H18 0.9800
C19 H19A 0.9600
C19 H19B 0.9600
C19 H19C 0.9600
C20 H20A 0.9600
C20 H20B 0.9600
C20 H20C 0.9600
C21 C22A 1.490(14)
C21 C23B 1.509(18)
C21 C24A 1.524(13)
C21 C23A 1.545(13)
C21 C22B 1.562(18)
C21 C24B 1.562(18)
C25 C26 1.526(9)
C25 C27 1.531(10)
C25 C28 1.539(9)
C26 C31 1.532(10)
C26 H26A 0.9700
C26 H26B 0.9700
C27 C30 1.536(10)
C27 H27A 0.9700
C27 H27B 0.9700
C28 C29 1.514(11)
C28 H28A 0.9700
C28 H28B 0.9700
C29 C35 1.483(13)
C29 C33 1.502(12)
C29 H29 0.9800
C30 C32 1.497(12)
C30 C35 1.530(12)
C30 H30 0.9800
C31 C32 1.515(12)
C31 C33 1.543(12)
C31 H31 0.9800
C32 H32A 0.9700
C32 H32B 0.9700
C33 H33A 0.9700
C33 H33B 0.9700
C35 H35A 0.9700
C35 H35B 0.9700
Cl1 Cr1 2.298(2)
Cr1 O1 1.921(5)
Cr1 N1 2.033(5)
C22A H22A 0.9600
C22A H22B 0.9600
C22A H22C 0.9600
C23A H23A 0.9600
C23A H23B 0.9600
C23A H23C 0.9600
C24A H24A 0.9600
C24A H24B 0.9600
C24A H24C 0.9600
C22B H22D 0.9600
C22B H22E 0.9600
C22B H22F 0.9600
C23B H23D 0.9600
C23B H23E 0.9600
C23B H23F 0.9600
C24B H24D 0.9600
C24B H24E 0.9600
C24B H24F 0.9600

loop_
_geom_torsion_atom_site_label_1
_geom_torsion_atom_site_label_2
_geom_torsion_atom_site_label_3
_geom_torsion_atom_site_label_4
_geom_torsion
C5 C1 C2 C3 -0.7(8)
C6 C1 C2 C3 -177.2(7)
Cr1 C1 C2 C3 62.4(5)
C5 C1 C2 C7 177.7(7)
C6 C1 C2 C7 1.1(12)
Cr1 C1 C2 C7 -119.3(8)
C5 C1 C2 Cr1 -63.1(5)
C6 C1 C2 Cr1 120.4(8)
C1 C2 C3 C4 1.6(8)
C7 C2 C3 C4 -176.8(7)
Cr1 C2 C3 C4 64.7(5)
C1 C2 C3 C8 -179.9(7)
C7 C2 C3 C8 1.7(12)
Cr1 C2 C3 C8 -116.8(8)
C1 C2 C3 Cr1 -63.1(5)
C7 C2 C3 Cr1 118.5(7)
C2 C3 C4 C5 -1.9(8)
C8 C3 C4 C5 179.6(8)
Cr1 C3 C4 C5 62.1(5)
C2 C3 C4 C9 171.3(7)
C8 C3 C4 C9 -7.2(12)
Cr1 C3 C4 C9 -124.8(7)
C2 C3 C4 Cr1 -64.0(5)
C8 C3 C4 Cr1 117.5(8)
C3 C4 C5 C1 1.5(8)
C9 C4 C5 C1 -171.5(7)
Cr1 C4 C5 C1 62.8(5)
C3 C4 C5 C10 177.4(7)
C9 C4 C5 C10 4.4(12)
Cr1 C4 C5 C10 -121.3(8)
C3 C4 C5 Cr1 -61.3(5)
C9 C4 C5 Cr1 125.7(8)
C2 C1 C5 C4 -0.5(8)
C6 C1 C5 C4 176.0(7)
Cr1 C1 C5 C4 -63.2(5)
C2 C1 C5 C10 -176.6(7)
C6 C1 C5 C10 -0.2(12)
Cr1 C1 C5 C10 120.7(7)
C2 C1 C5 Cr1 62.7(5)
C6 C1 C5 Cr1 -120.8(8)
O1 C11 C12 C13 177.9(6)
C16 C11 C12 C13 -0.3(10)
O1 C11 C12 C17 -5.8(10)
C16 C11 C12 C17 176.1(6)
C11 C12 C13 C14 -1.2(11)
C17 C12 C13 C14 -177.8(7)
C12 C13 C14 C15 1.3(11)
C12 C13 C14 C21 179.5(7)
C13 C14 C15 C16 0.1(12)
C21 C14 C15 C16 -178.1(7)
C14 C15 C16 C11 -1.5(11)
C14 C15 C16 C25 176.4(7)
O1 C11 C16 C15 -176.7(6)
C12 C11 C16 C15 1.5(9)
O1 C11 C16 C25 5.5(10)
C12 C11 C16 C25 -176.3(6)
C13 C12 C17 N1 177.2(7)
C11 C12 C17 N1 0.6(11)
C13 C14 C21 C22A 4.6(14)
C15 C14 C21 C22A -177.3(10)
C13 C14 C21 C23B 170.5(19)
C15 C14 C21 C23B -11(2)
C13 C14 C21 C24A -120.6(11)
C15 C14 C21 C24A 57.5(12)
C13 C14 C21 C23A 128.9(10)
C15 C14 C21 C23A -53.0(12)
C13 C14 C21 C22B 33.6(17)
C15 C14 C21 C22B -148.4(15)
C13 C14 C21 C24B -76.4(17)
C15 C14 C21 C24B 101.7(17)
C15 C16 C25 C26 119.0(7)
C11 C16 C25 C26 -63.3(8)
C15 C16 C25 C27 -120.9(7)
C11 C16 C25 C27 56.8(8)
C15 C16 C25 C28 -0.5(9)
C11 C16 C25 C28 177.2(6)
C16 C25 C26 C31 -179.7(6)
C27 C25 C26 C31 58.4(7)
C28 C25 C26 C31 -57.1(8)
C26 C25 C27 C30 -58.4(8)
C16 C25 C27 C30 179.6(6)
C28 C25 C27 C30 56.6(8)
C26 C25 C28 C29 58.8(9)
C16 C25 C28 C29 -179.2(7)
C27 C25 C28 C29 -56.9(9)
C25 C28 C29 C35 60.5(9)
C25 C28 C29 C33 -62.2(9)
C25 C27 C30 C32 59.8(9)
C25 C27 C30 C35 -59.8(9)
C25 C26 C31 C32 -58.9(8)
C25 C26 C31 C33 59.0(8)
C35 C30 C32 C31 61.6(9)
C27 C30 C32 C31 -59.3(9)
C26 C31 C32 C30 58.6(9)
C33 C31 C32 C30 -62.0(8)
C35 C29 C33 C31 -64.2(9)
C28 C29 C33 C31 59.1(9)
C32 C31 C33 C29 61.6(9)
C26 C31 C33 C29 -57.8(9)
C33 C29 C35 C30 63.2(9)
C28 C29 C35 C30 -60.0(9)
C32 C30 C35 C29 -60.6(9)
C27 C30 C35 C29 59.9(9)
C1 C2 Cr1 O1 -149.7(4)
C3 C2 Cr1 O1 92.1(4)
C7 C2 Cr1 O1 -28.5(8)
C1 C2 Cr1 N1 111.8(6)
C3 C2 Cr1 N1 -6.4(8)
C7 C2 Cr1 N1 -127.0(8)
C1 C2 Cr1 C3 118.3(6)
C7 C2 Cr1 C3 -120.6(9)
C1 C2 Cr1 C4 79.7(5)
C3 C2 Cr1 C4 -38.6(4)
C7 C2 Cr1 C4 -159.1(9)
C3 C2 Cr1 C1 -118.3(6)
C7 C2 Cr1 C1 121.2(10)
C1 C2 Cr1 C5 38.4(4)
C3 C2 Cr1 C5 -79.9(5)
C7 C2 Cr1 C5 159.6(9)
C1 C2 Cr1 Cl1 -50.2(5)
C3 C2 Cr1 Cl1 -168.4(4)
C7 C2 Cr1 Cl1 71.0(8)
C4 C3 Cr1 O1 155.6(4)
C2 C3 Cr1 O1 -90.0(4)
C8 C3 Cr1 O1 31.8(8)
C4 C3 Cr1 N1 62.3(5)
C2 C3 Cr1 N1 176.7(4)
C8 C3 Cr1 N1 -61.5(8)
C4 C3 Cr1 C2 -114.4(6)
C8 C3 Cr1 C2 121.8(9)
C2 C3 Cr1 C4 114.4(6)
C8 C3 Cr1 C4 -123.8(10)
C4 C3 Cr1 C1 -78.0(5)
C2 C3 Cr1 C1 36.4(4)
C8 C3 Cr1 C1 158.1(8)
C4 C3 Cr1 C5 -35.6(4)
C2 C3 Cr1 C5 78.8(5)
C8 C3 Cr1 C5 -159.4(9)
C4 C3 Cr1 Cl1 -93.1(6)
C2 C3 Cr1 Cl1 21.3(7)
C8 C3 Cr1 Cl1 143.1(6)
C5 C4 Cr1 O1 -150.0(4)
C3 C4 Cr1 O1 -30.7(5)
C9 C4 Cr1 O1 87.8(9)
C5 C4 Cr1 N1 114.0(4)
C3 C4 Cr1 N1 -126.6(4)
C9 C4 Cr1 N1 -8.1(8)
C5 C4 Cr1 C2 -80.2(5)
C3 C4 Cr1 C2 39.1(4)
C9 C4 Cr1 C2 157.6(9)
C5 C4 Cr1 C3 -119.3(6)
C9 C4 Cr1 C3 118.5(10)
C5 C4 Cr1 C1 -38.2(4)
C3 C4 Cr1 C1 81.1(5)
C9 C4 Cr1 C1 -160.4(9)
C3 C4 Cr1 C5 119.3(6)
C9 C4 Cr1 C5 -122.2(10)
C5 C4 Cr1 Cl1 15.0(6)
C3 C4 Cr1 Cl1 134.3(4)
C9 C4 Cr1 Cl1 -107.1(8)
C2 C1 Cr1 O1 37.2(5)
C5 C1 Cr1 O1 153.0(4)
C6 C1 Cr1 O1 -83.5(8)
C2 C1 Cr1 N1 -132.3(5)
C5 C1 Cr1 N1 -16.4(7)
C6 C1 Cr1 N1 107.0(7)
C5 C1 Cr1 C2 115.9(6)
C6 C1 Cr1 C2 -120.7(9)
C2 C1 Cr1 C3 -37.1(5)
C5 C1 Cr1 C3 78.8(5)
C6 C1 Cr1 C3 -157.8(8)
C2 C1 Cr1 C4 -79.0(5)
C5 C1 Cr1 C4 36.9(4)
C6 C1 Cr1 C4 160.3(8)
C2 C1 Cr1 C5 -115.9(6)
C6 C1 Cr1 C5 123.4(9)
C2 C1 Cr1 Cl1 135.4(4)
C5 C1 Cr1 Cl1 -108.7(4)
C6 C1 Cr1 Cl1 14.7(7)
C4 C5 Cr1 O1 61.2(7)
C1 C5 Cr1 O1 -55.3(7)
C10 C5 Cr1 O1 -173.4(6)
C4 C5 Cr1 N1 -73.4(5)
C1 C5 Cr1 N1 170.1(4)
C10 C5 Cr1 N1 52.0(7)
C4 C5 Cr1 C2 78.9(5)
C1 C5 Cr1 C2 -37.6(4)
C10 C5 Cr1 C2 -155.7(8)
C4 C5 Cr1 C3 36.3(4)
C1 C5 Cr1 C3 -80.2(5)
C10 C5 Cr1 C3 161.7(8)
C1 C5 Cr1 C4 -116.5(6)
C10 C5 Cr1 C4 125.4(9)
C4 C5 Cr1 C1 116.5(6)
C10 C5 Cr1 C1 -118.1(9)
C4 C5 Cr1 Cl1 -169.3(4)
C1 C5 Cr1 Cl1 74.2(4)
C10 C5 Cr1 Cl1 -43.9(7)
C12 C17 N1 C18 -174.9(7)
C12 C17 N1 Cr1 -3.6(10)
C19 C18 N1 C17 -50.5(9)
C20 C18 N1 C17 76.0(8)
C19 C18 N1 Cr1 138.0(6)
C20 C18 N1 Cr1 -95.5(7)
O1 Cr1 N1 C17 7.8(6)
C2 Cr1 N1 C17 106.7(7)
C3 Cr1 N1 C17 102.4(6)
C4 Cr1 N1 C17 134.4(6)
C1 Cr1 N1 C17 179.0(5)
C5 Cr1 N1 C17 168.7(5)
Cl1 Cr1 N1 C17 -89.7(5)
O1 Cr1 N1 C18 178.7(5)
C2 Cr1 N1 C18 -82.5(7)
C3 Cr1 N1 C18 -86.7(5)
C4 Cr1 N1 C18 -54.7(5)
C1 Cr1 N1 C18 -10.1(7)
C5 Cr1 N1 C18 -20.4(5)
Cl1 Cr1 N1 C18 81.1(5)
C12 C11 O1 Cr1 14.8(9)
C16 C11 O1 Cr1 -167.1(5)
N1 Cr1 O1 C11 -14.0(6)
C2 Cr1 O1 C11 -166.9(6)
C3 Cr1 O1 C11 -129.8(6)
C4 Cr1 O1 C11 -112.1(6)
C1 Cr1 O1 C11 172.0(5)
C5 Cr1 O1 C11 -151.5(6)
Cl1 Cr1 O1 C11 78.5(6)
